data_4118250
loop_
_publ_author_name
'Jesse D. Sokolow'
'Elzbieta Trzop'
'Yang Chen'
'Jiji Tang'
'Laura J. Allen'
'Robert H. Crabtree'
'Jason B. Benedict'
'Philip Coppens'

_publ_section_title
;
 Binding Modes of Carboxylate- and Acetylacetonate-Linked Chromophores to
 Homodisperse Polyoxotitanate Nanoclusters
;
_journal_name_full 'Journal of the American Chemical Society'
_journal_page_first 11695
_journal_page_last 11700
_journal_paper_doi 10.1021/ja303692r
_journal_volume 134
_journal_year 2012
_chemical_formula_moiety 'C60 H140 O44 Ti17'
_chemical_formula_sum 'C60 H140 O44 Ti17'
_chemical_formula_weight 2380.02
_chemical_name_systematic
; 
 ? 
;
_space_group_IT_number 15
_symmetry_cell_setting monoclinic
_symmetry_space_group_name_Hall '-C 2yc'
_symmetry_space_group_name_H-M 'C 1 2/c 1'
_atom_sites_solution_hydrogens geom
_atom_sites_solution_primary direct
_atom_sites_solution_secondary difmap
_audit_creation_method SHELXL-97
_cell_angle_alpha 90.00
_cell_angle_beta 120.5340(10)
_cell_angle_gamma 90.00
_cell_formula_units_Z 4
_cell_length_a 28.3485(9)
_cell_length_b 14.5614(5)
_cell_length_c 27.5959(13)
_cell_measurement_reflns_used 9691
_cell_measurement_temperature 90(2)
_cell_measurement_theta_max 30.14
_cell_measurement_theta_min 2.60
_cell_volume 9811.7(7)
_computing_cell_refinement 'Bruker SAINT'
_computing_data_collection 'Bruker APEX2'
_computing_data_reduction 'Bruker SAINT'
_computing_structure_refinement 'SHELXL-97 (Sheldrick, 2008)'
_computing_structure_solution 'SHELXS-97 (Sheldrick, 2008)'
_diffrn_ambient_temperature 90(2)
_diffrn_measured_fraction_theta_full 1.000
_diffrn_measured_fraction_theta_max 1.000
_diffrn_measurement_device_type 'Bruker SMART Apex II CCD Detector'
_diffrn_measurement_method \w
_diffrn_radiation_monochromator graphite
_diffrn_radiation_source 'rotating anode'
_diffrn_radiation_type MoK\a
_diffrn_radiation_wavelength 0.71073
_diffrn_reflns_av_R_equivalents 0.0455
_diffrn_reflns_av_sigmaI/netI 0.0242
_diffrn_reflns_limit_h_max 34
_diffrn_reflns_limit_h_min -34
_diffrn_reflns_limit_k_max 17
_diffrn_reflns_limit_k_min -17
_diffrn_reflns_limit_l_max 34
_diffrn_reflns_limit_l_min -34
_diffrn_reflns_number 78863
_diffrn_reflns_theta_full 25.00
_diffrn_reflns_theta_max 26.00
_diffrn_reflns_theta_min 1.63
_exptl_absorpt_coefficient_mu 1.379
_exptl_absorpt_correction_T_max 0.7461
_exptl_absorpt_correction_T_min 0.6734
_exptl_absorpt_correction_type multi-scan
_exptl_absorpt_process_details sadabs
_exptl_crystal_colour colorless
_exptl_crystal_density_diffrn 1.611
_exptl_crystal_description 'cut block'
_exptl_crystal_F_000 4904
_exptl_crystal_size_max 0.22
_exptl_crystal_size_mid 0.175
_exptl_crystal_size_min 0.075
_refine_diff_density_max 1.305
_refine_diff_density_min -0.749
_refine_diff_density_rms 0.089
_refine_ls_extinction_method none
_refine_ls_goodness_of_fit_ref 1.107
_refine_ls_hydrogen_treatment constr
_refine_ls_matrix_type full
_refine_ls_number_parameters 632
_refine_ls_number_reflns 9639
_refine_ls_number_restraints 25
_refine_ls_restrained_S_all 1.127
_refine_ls_R_factor_all 0.0644
_refine_ls_R_factor_gt 0.0439
_refine_ls_shift/su_max 0.002
_refine_ls_shift/su_mean 0.000
_refine_ls_structure_factor_coef Fsqd
_refine_ls_weighting_details 'calc w=1/[\s^2^(Fo^2^)+(0.0485P)^2^+56.5028P] where P=(Fo^2^+2Fc^2^)/3'
_refine_ls_weighting_scheme calc
_refine_ls_wR_factor_gt 0.1079
_refine_ls_wR_factor_ref 0.1315
_reflns_number_gt 7427
_reflns_number_total 9639
_reflns_threshold_expression >2sigma(I)
_cod_data_source_file ja303692r_si_001.cif
_cod_data_source_block Ti17_C2c
_cod_original_sg_symbol_H-M 'C 2/c'
_cod_database_code 4118250

loop_
_symmetry_equiv_pos_as_xyz
'x, y, z'
'-x, y, -z+1/2'
'x+1/2, y+1/2, z'
'-x+1/2, y+1/2, -z+1/2'
'-x, -y, -z'
'x, -y, z-1/2'
'-x+1/2, -y+1/2, -z'
'x+1/2, -y+1/2, z-1/2'

loop_
_atom_site_label
_atom_site_type_symbol
_atom_site_fract_x
_atom_site_fract_y
_atom_site_fract_z
_atom_site_U_iso_or_equiv
_atom_site_adp_type
_atom_site_occupancy
_atom_site_symmetry_multiplicity
_atom_site_calc_flag
_atom_site_refinement_flags
_atom_site_disorder_assembly
_atom_site_disorder_group
Ti1 Ti 0.58616(3) 0.82074(5) 0.33737(3) 0.03047(18) Uani 1 1 d . A .
Ti2 Ti 0.5000 0.64762(6) 0.2500 0.01915(19) Uani 1 2 d S . .
Ti3 Ti 0.55417(3) 0.82121(5) 0.20462(3) 0.02988(17) Uani 1 1 d . . .
Ti4 Ti 0.53545(3) 0.63034(5) 0.39303(3) 0.02588(16) Uani 1 1 d . . .
Ti5 Ti 0.64243(3) 0.64754(5) 0.39958(3) 0.03018(18) Uani 1 1 d . A .
Ti6 Ti 0.58381(3) 0.47383(5) 0.34151(3) 0.02667(17) Uani 1 1 d . . .
Ti7 Ti 0.64113(3) 0.66584(5) 0.29235(3) 0.02921(17) Uani 1 1 d . A .
Ti8 Ti 0.54753(3) 0.47528(5) 0.19852(3) 0.02603(16) Uani 1 1 d . . .
Ti9 Ti 0.58524(3) 0.64779(5) 0.16856(3) 0.02849(17) Uani 1 1 d . . .
O1 O 0.51527(12) 0.85002(19) 0.31139(12) 0.0325(6) Uani 1 1 d . . .
O2 O 0.61924(13) 0.9040(2) 0.39243(12) 0.0393(7) Uani 1 1 d . . .
O3 O 0.65309(11) 0.7409(2) 0.35523(11) 0.0339(7) Uani 1 1 d . . .
O4 O 0.55798(10) 0.72154(18) 0.26691(10) 0.0245(5) Uani 1 1 d . . .
O5 O 0.59556(13) 0.8876(2) 0.27867(13) 0.0407(7) Uani 1 1 d D . .
O6 O 0.58271(11) 0.72222(19) 0.38507(11) 0.0297(6) Uani 1 1 d . . .
O7 O 0.51471(10) 0.57308(17) 0.30882(10) 0.0216(5) Uani 1 1 d . . .
O8 O 0.52417(11) 0.72341(19) 0.14701(10) 0.0281(6) Uani 1 1 d . . .
O9 O 0.56532(14) 0.9026(2) 0.16336(13) 0.0429(8) Uani 1 1 d D . .
O10 O 0.62176(11) 0.7406(2) 0.22720(11) 0.0323(6) Uani 1 1 d . . .
O11 O 0.55173(12) 0.6523(2) 0.46289(11) 0.0340(7) Uani 1 1 d . . .
O12 O 0.59718(11) 0.5545(2) 0.40785(10) 0.0290(6) Uani 1 1 d . . .
O13 O 0.70461(12) 0.6400(2) 0.46555(12) 0.0424(8) Uani 1 1 d . . .
O14 O 0.63068(11) 0.5722(2) 0.33884(10) 0.0301(6) Uani 1 1 d . . .
O15 O 0.63759(12) 0.3936(2) 0.37911(12) 0.0384(7) Uani 1 1 d . . .
O16 O 0.56142(11) 0.44469(18) 0.26837(11) 0.0281(6) Uani 1 1 d . . .
O17 O 0.70999(11) 0.6411(2) 0.31278(12) 0.0401(7) Uani 1 1 d D . .
O18 O 0.60405(10) 0.57285(19) 0.23112(10) 0.0280(6) Uani 1 1 d . . .
O19 O 0.47638(12) 0.40747(19) 0.15404(11) 0.0316(6) Uani 1 1 d . . .
O20 O 0.58909(12) 0.3951(2) 0.18758(11) 0.0349(7) Uani 1 1 d . . .
O21 O 0.52830(10) 0.55607(19) 0.12902(10) 0.0269(6) Uani 1 1 d . . .
O22 O 0.62366(13) 0.6507(2) 0.13352(12) 0.0440(8) Uani 1 1 d . . .
C1 C 0.6035(2) 0.9607(3) 0.4245(2) 0.0508(13) Uani 1 1 d . . .
H1 H 0.5642 0.9780 0.3989 0.061 Uiso 1 1 calc R . .
C2 C 0.6354(3) 1.0465(4) 0.4408(3) 0.079(2) Uani 1 1 d . . .
H2A H 0.6742 1.0324 0.4665 0.119 Uiso 1 1 calc R . .
H2B H 0.6222 1.0872 0.4596 0.119 Uiso 1 1 calc R . .
H2C H 0.6312 1.0769 0.4071 0.119 Uiso 1 1 calc R . .
C3 C 0.6059(4) 0.9046(4) 0.4708(3) 0.098(3) Uani 1 1 d . . .
H3A H 0.5814 0.8516 0.4549 0.148 Uiso 1 1 calc R . .
H3B H 0.5943 0.9422 0.4924 0.148 Uiso 1 1 calc R . .
H3C H 0.6435 0.8832 0.4956 0.148 Uiso 1 1 calc R . .
C4A C 0.6103(5) 0.9822(4) 0.2787(5) 0.053(2) Uani 0.540(6) 1 d PD A 9
H4A H 0.6084 0.9881 0.2416 0.064 Uiso 0.540(6) 1 calc PR A 9
C4B C 0.6411(4) 0.9498(7) 0.3009(5) 0.053(2) Uani 0.460(6) 1 d PD A 10
H4B H 0.6588 0.9509 0.3428 0.064 Uiso 0.460(6) 1 calc PR A 10
C5A C 0.5696(6) 1.0513(8) 0.2740(5) 0.070(3) Uani 0.540(6) 1 d P A 9
H5AA H 0.5357 1.0443 0.2377 0.105 Uiso 0.540(6) 1 calc PR A 9
H5AB H 0.5844 1.1132 0.2767 0.105 Uiso 0.540(6) 1 calc PR A 9
H5AC H 0.5620 1.0421 0.3045 0.105 Uiso 0.540(6) 1 calc PR A 9
C5B C 0.6162(7) 1.0410(9) 0.2787(6) 0.070(3) Uani 0.460(6) 1 d P A 10
H5BA H 0.6005 1.0420 0.2378 0.105 Uiso 0.460(6) 1 calc PR A 10
H5BB H 0.6444 1.0886 0.2960 0.105 Uiso 0.460(6) 1 calc PR A 10
H5BC H 0.5874 1.0526 0.2875 0.105 Uiso 0.460(6) 1 calc PR A 10
C6A C 0.6668(6) 0.9942(11) 0.3176(5) 0.089(4) Uani 0.540(6) 1 d P A 9
H6AA H 0.6730 0.9945 0.3559 0.133 Uiso 0.540(6) 1 calc PR A 9
H6AB H 0.6791 1.0526 0.3102 0.133 Uiso 0.540(6) 1 calc PR A 9
H6AC H 0.6875 0.9436 0.3137 0.133 Uiso 0.540(6) 1 calc PR A 9
C6B C 0.6841(6) 0.9326(13) 0.2862(6) 0.089(4) Uani 0.460(6) 1 d P A 10
H6BA H 0.6977 0.8695 0.2966 0.133 Uiso 0.460(6) 1 calc PR A 10
H6BB H 0.7144 0.9758 0.3068 0.133 Uiso 0.460(6) 1 calc PR A 10
H6BC H 0.6685 0.9411 0.2457 0.133 Uiso 0.460(6) 1 calc PR A 10
C7A C 0.5781(6) 0.9453(7) 0.1254(5) 0.052(3) Uani 0.58(2) 1 d PD A 20
H7A H 0.6187 0.9517 0.1438 0.063 Uiso 0.58(2) 1 calc PR A 20
C7B C 0.5412(8) 0.9382(9) 0.1080(6) 0.050(4) Uani 0.42(2) 1 d P A 19
H7B H 0.5020 0.9184 0.0868 0.061 Uiso 0.42(2) 1 calc PR A 19
C8A C 0.5570(15) 0.902(2) 0.0711(13) 0.082(6) Uani 0.58(2) 1 d P A 20
H8AA H 0.5783 0.8463 0.0753 0.124 Uiso 0.58(2) 1 calc PR A 20
H8AB H 0.5598 0.9444 0.0452 0.124 Uiso 0.58(2) 1 calc PR A 20
H8AC H 0.5185 0.8850 0.0560 0.124 Uiso 0.58(2) 1 calc PR A 20
C8B C 0.573(2) 0.884(4) 0.083(2) 0.082(6) Uani 0.42(2) 1 d P A 19
H8BA H 0.6127 0.8922 0.1082 0.124 Uiso 0.42(2) 1 calc PR A 19
H8BB H 0.5624 0.9083 0.0458 0.124 Uiso 0.42(2) 1 calc PR A 19
H8BC H 0.5641 0.8187 0.0802 0.124 Uiso 0.42(2) 1 calc PR A 19
C9A C 0.5527(18) 1.037(4) 0.109(2) 0.061(7) Uani 0.58(2) 1 d P A 20
H9AA H 0.5127 1.0308 0.0886 0.092 Uiso 0.58(2) 1 calc PR A 20
H9AB H 0.5643 1.0677 0.0856 0.092 Uiso 0.58(2) 1 calc PR A 20
H9AC H 0.5641 1.0738 0.1434 0.092 Uiso 0.58(2) 1 calc PR A 20
C9B C 0.543(3) 1.045(5) 0.113(3) 0.061(7) Uani 0.42(2) 1 d P A 19
H9BA H 0.5271 1.0644 0.1358 0.092 Uiso 0.42(2) 1 calc PR A 19
H9BB H 0.5210 1.0721 0.0750 0.092 Uiso 0.42(2) 1 calc PR A 19
H9BC H 0.5806 1.0669 0.1301 0.092 Uiso 0.42(2) 1 calc PR A 19
C10 C 0.53853(18) 0.6422(3) 0.50580(17) 0.0343(9) Uani 1 1 d . A .
H10 H 0.4982 0.6321 0.4879 0.041 Uiso 1 1 calc R . .
C11 C 0.5537(2) 0.7301(4) 0.5399(2) 0.0507(13) Uani 1 1 d . . .
H11A H 0.5928 0.7429 0.5554 0.076 Uiso 1 1 calc R A .
H11B H 0.5463 0.7231 0.5707 0.076 Uiso 1 1 calc R . .
H11C H 0.5320 0.7810 0.5156 0.076 Uiso 1 1 calc R . .
C12 C 0.5681(2) 0.5596(3) 0.54093(19) 0.0449(11) Uani 1 1 d . . .
H12A H 0.5585 0.5054 0.5167 0.067 Uiso 1 1 calc R A .
H12B H 0.5574 0.5497 0.5692 0.067 Uiso 1 1 calc R . .
H12C H 0.6077 0.5699 0.5598 0.067 Uiso 1 1 calc R . .
C13 C 0.73020(18) 0.6288(4) 0.52484(17) 0.0417(11) Uani 1 1 d . A .
H13 H 0.7708 0.6345 0.5421 0.050 Uiso 1 1 calc R . .
C14 C 0.7104(2) 0.7022(4) 0.5485(2) 0.0541(13) Uani 1 1 d . . .
H14A H 0.7165 0.7627 0.5371 0.081 Uiso 1 1 calc R A .
H14B H 0.7305 0.6980 0.5896 0.081 Uiso 1 1 calc R . .
H14C H 0.6712 0.6937 0.5342 0.081 Uiso 1 1 calc R . .
C15 C 0.7167(3) 0.5332(4) 0.5365(3) 0.0682(17) Uani 1 1 d . . .
H15A H 0.6769 0.5261 0.5180 0.102 Uiso 1 1 calc R A .
H15B H 0.7330 0.5248 0.5772 0.102 Uiso 1 1 calc R . .
H15C H 0.7315 0.4871 0.5219 0.102 Uiso 1 1 calc R . .
C16A C 0.6887(8) 0.3535(18) 0.3857(13) 0.055(2) Uani 0.559(11) 1 d P A 25
H16A H 0.6930 0.3691 0.3528 0.066 Uiso 0.559(11) 1 calc PR A 25
C16B C 0.6807(12) 0.347(2) 0.3865(18) 0.055(2) Uani 0.441(11) 1 d P A 26
H16B H 0.6693 0.3078 0.3526 0.066 Uiso 0.441(11) 1 calc PR A 26
C17A C 0.6832(5) 0.2456(8) 0.3903(8) 0.091(5) Uani 0.559(11) 1 d P A 25
H17A H 0.6752 0.2326 0.4202 0.136 Uiso 0.559(11) 1 calc PR A 25
H17B H 0.7176 0.2157 0.3991 0.136 Uiso 0.559(11) 1 calc PR A 25
H17C H 0.6534 0.2221 0.3544 0.136 Uiso 0.559(11) 1 calc PR A 25
C17B C 0.7062(5) 0.2912(10) 0.4340(6) 0.055(2) Uani 0.441(11) 1 d P A 26
H17D H 0.7126 0.3266 0.4671 0.083 Uiso 0.441(11) 1 calc PR A 26
H17E H 0.7412 0.2694 0.4395 0.083 Uiso 0.441(11) 1 calc PR A 26
H17F H 0.6826 0.2386 0.4290 0.083 Uiso 0.441(11) 1 calc PR A 26
C18A C 0.7337(6) 0.3834(13) 0.4358(7) 0.125(8) Uani 0.559(11) 1 d P A 25
H18A H 0.7380 0.4499 0.4341 0.187 Uiso 0.559(11) 1 calc PR A 25
H18B H 0.7668 0.3522 0.4415 0.187 Uiso 0.559(11) 1 calc PR A 25
H18C H 0.7280 0.3691 0.4672 0.187 Uiso 0.559(11) 1 calc PR A 25
C18B C 0.7263(5) 0.4243(9) 0.3905(6) 0.055(2) Uani 0.441(11) 1 d P A 26
H18D H 0.7095 0.4625 0.3566 0.083 Uiso 0.441(11) 1 calc PR A 26
H18E H 0.7582 0.3924 0.3937 0.083 Uiso 0.441(11) 1 calc PR A 26
H18F H 0.7380 0.4632 0.4237 0.083 Uiso 0.441(11) 1 calc PR A 26
C19A C 0.7502(4) 0.5702(8) 0.3323(6) 0.089(5) Uani 0.529(11) 1 d PD A 13
H19A H 0.7306 0.5110 0.3281 0.107 Uiso 0.529(11) 1 calc PR A 13
C19B C 0.7587(3) 0.6395(8) 0.3108(5) 0.045(3) Uani 0.471(11) 1 d PD A 14
H19B H 0.7625 0.6986 0.2946 0.053 Uiso 0.471(11) 1 calc PR A 14
C20A C 0.7925(8) 0.5743(17) 0.3866(6) 0.127(7) Uani 0.529(11) 1 d P A 13
H20A H 0.8210 0.6153 0.3890 0.191 Uiso 0.529(11) 1 calc PR A 13
H20B H 0.8078 0.5126 0.3992 0.191 Uiso 0.529(11) 1 calc PR A 13
H20C H 0.7791 0.5977 0.4108 0.191 Uiso 0.529(11) 1 calc PR A 13
C20B C 0.8053(4) 0.6258(9) 0.3643(5) 0.047(3) Uani 0.471(11) 1 d P A 14
H20D H 0.8096 0.6780 0.3887 0.071 Uiso 0.471(11) 1 calc PR A 14
H20E H 0.8378 0.6207 0.3607 0.071 Uiso 0.471(11) 1 calc PR A 14
H20F H 0.8008 0.5692 0.3808 0.071 Uiso 0.471(11) 1 calc PR A 14
C21A C 0.7755(8) 0.5638(18) 0.2933(7) 0.127(7) Uani 0.529(11) 1 d P A 13
H21A H 0.7484 0.5844 0.2553 0.191 Uiso 0.529(11) 1 calc PR A 13
H21B H 0.7858 0.5001 0.2918 0.191 Uiso 0.529(11) 1 calc PR A 13
H21C H 0.8080 0.6030 0.3084 0.191 Uiso 0.529(11) 1 calc PR A 13
C21B C 0.7489(6) 0.5595(10) 0.2692(5) 0.051(3) Uani 0.471(11) 1 d P A 14
H21D H 0.7400 0.5033 0.2824 0.077 Uiso 0.471(11) 1 calc PR A 14
H21E H 0.7822 0.5496 0.2674 0.077 Uiso 0.471(11) 1 calc PR A 14
H21F H 0.7185 0.5753 0.2317 0.077 Uiso 0.471(11) 1 calc PR A 14
C22 C 0.4744(2) 0.3186(4) 0.1295(3) 0.0591(15) Uani 1 1 d . A .
H22 H 0.5112 0.3087 0.1338 0.071 Uiso 1 1 calc R . .
C23 C 0.4341(3) 0.3207(5) 0.0674(3) 0.091(3) Uani 1 1 d . . .
H23A H 0.3971 0.3297 0.0610 0.136 Uiso 1 1 calc R A .
H23B H 0.4357 0.2625 0.0505 0.136 Uiso 1 1 calc R . .
H23C H 0.4432 0.3714 0.0502 0.136 Uiso 1 1 calc R . .
C24 C 0.4674(3) 0.2451(4) 0.1629(3) 0.087(2) Uani 1 1 d . . .
H24A H 0.4961 0.2508 0.2025 0.131 Uiso 1 1 calc R A .
H24B H 0.4701 0.1848 0.1487 0.131 Uiso 1 1 calc R . .
H24C H 0.4314 0.2513 0.1595 0.131 Uiso 1 1 calc R . .
C25 C 0.64177(19) 0.3542(3) 0.22072(19) 0.0391(10) Uani 1 1 d . A .
H25 H 0.6610 0.3851 0.2583 0.047 Uiso 1 1 calc R . .
C26 C 0.6339(3) 0.2560(4) 0.2290(3) 0.090(2) Uani 1 1 d . . .
H26A H 0.6119 0.2512 0.2471 0.135 Uiso 1 1 calc R A .
H26B H 0.6696 0.2271 0.2529 0.135 Uiso 1 1 calc R . .
H26C H 0.6149 0.2249 0.1925 0.135 Uiso 1 1 calc R . .
C27 C 0.6746(2) 0.3685(5) 0.1928(3) 0.0727(19) Uani 1 1 d . . .
H27A H 0.6576 0.3349 0.1570 0.109 Uiso 1 1 calc R A .
H27B H 0.7119 0.3458 0.2173 0.109 Uiso 1 1 calc R . .
H27C H 0.6757 0.4341 0.1856 0.109 Uiso 1 1 calc R . .
C28 C 0.6707(3) 0.6711(6) 0.1303(3) 0.101(2) Uani 1 1 d DU A .
H28 H 0.6963 0.6188 0.1501 0.121 Uiso 1 1 calc R . .
C29 C 0.6999(3) 0.7526(6) 0.1641(3) 0.120(4) Uani 1 1 d DU . .
H29A H 0.6750 0.8053 0.1515 0.180 Uiso 1 1 calc R A .
H29B H 0.7312 0.7662 0.1593 0.180 Uiso 1 1 calc R . .
H29C H 0.7130 0.7404 0.2038 0.180 Uiso 1 1 calc R . .
C30 C 0.6610(4) 0.6670(7) 0.0744(3) 0.135(4) Uani 1 1 d DU . .
H30A H 0.6403 0.6112 0.0560 0.202 Uiso 1 1 calc R A .
H30B H 0.6961 0.6660 0.0755 0.202 Uiso 1 1 calc R . .
H30C H 0.6400 0.7210 0.0534 0.202 Uiso 1 1 calc R . .

loop_
_atom_site_aniso_label
_atom_site_aniso_U_11
_atom_site_aniso_U_22
_atom_site_aniso_U_33
_atom_site_aniso_U_23
_atom_site_aniso_U_13
_atom_site_aniso_U_12
Ti1 0.0355(4) 0.0334(4) 0.0232(4) -0.0075(3) 0.0154(3) -0.0110(3)
Ti2 0.0205(4) 0.0242(5) 0.0120(4) 0.000 0.0077(3) 0.000
Ti3 0.0381(4) 0.0305(4) 0.0245(4) 0.0039(3) 0.0185(3) -0.0035(3)
Ti4 0.0271(4) 0.0367(4) 0.0133(3) -0.0025(3) 0.0099(3) -0.0042(3)
Ti5 0.0248(4) 0.0466(4) 0.0153(3) -0.0027(3) 0.0073(3) -0.0051(3)
Ti6 0.0287(4) 0.0320(4) 0.0172(3) 0.0049(3) 0.0102(3) 0.0048(3)
Ti7 0.0237(3) 0.0450(4) 0.0188(3) 0.0003(3) 0.0107(3) -0.0032(3)
Ti8 0.0300(4) 0.0303(4) 0.0182(3) 0.0004(3) 0.0124(3) 0.0059(3)
Ti9 0.0285(4) 0.0420(4) 0.0191(3) 0.0024(3) 0.0151(3) 0.0008(3)
O1 0.0414(16) 0.0296(15) 0.0278(14) -0.0037(12) 0.0187(13) -0.0041(12)
O2 0.0511(19) 0.0395(17) 0.0309(15) -0.0118(13) 0.0235(15) -0.0146(14)
O3 0.0297(15) 0.0477(18) 0.0225(14) -0.0050(12) 0.0119(12) -0.0114(13)
O4 0.0279(13) 0.0283(14) 0.0192(12) -0.0013(10) 0.0133(11) -0.0025(11)
O5 0.0544(19) 0.0348(16) 0.0391(17) -0.0083(13) 0.0282(16) -0.0180(15)
O6 0.0322(15) 0.0383(16) 0.0198(13) -0.0071(11) 0.0141(12) -0.0084(12)
O7 0.0250(13) 0.0257(13) 0.0137(11) -0.0013(10) 0.0096(10) -0.0007(10)
O8 0.0317(14) 0.0341(15) 0.0208(13) 0.0058(11) 0.0151(12) 0.0022(12)
O9 0.060(2) 0.0405(18) 0.0344(16) 0.0064(14) 0.0287(16) -0.0078(15)
O10 0.0289(14) 0.0454(17) 0.0266(14) 0.0015(12) 0.0171(12) -0.0054(13)
O11 0.0381(16) 0.0495(18) 0.0159(13) -0.0038(12) 0.0148(12) -0.0087(13)
O12 0.0290(14) 0.0405(16) 0.0140(12) 0.0015(11) 0.0085(11) 0.0006(12)
O13 0.0304(16) 0.070(2) 0.0185(14) -0.0020(14) 0.0065(12) -0.0096(15)
O14 0.0263(14) 0.0429(16) 0.0180(13) 0.0016(12) 0.0089(11) -0.0001(12)
O15 0.0381(17) 0.0482(18) 0.0282(15) 0.0143(13) 0.0164(13) 0.0161(14)
O16 0.0329(14) 0.0284(14) 0.0227(13) 0.0025(11) 0.0139(12) 0.0052(12)
O17 0.0267(15) 0.065(2) 0.0278(15) 0.0022(14) 0.0132(13) -0.0017(14)
O18 0.0269(14) 0.0393(16) 0.0195(13) 0.0017(11) 0.0131(11) 0.0032(12)
O19 0.0425(16) 0.0293(15) 0.0259(14) -0.0067(11) 0.0195(13) -0.0016(12)
O20 0.0386(16) 0.0392(16) 0.0270(14) -0.0007(12) 0.0166(13) 0.0119(13)
O21 0.0290(14) 0.0369(15) 0.0164(12) 0.0002(11) 0.0126(11) 0.0032(12)
O22 0.0400(17) 0.072(2) 0.0290(16) -0.0064(15) 0.0246(14) -0.0086(16)
C1 0.072(4) 0.041(3) 0.046(3) -0.010(2) 0.036(3) 0.001(2)
C2 0.110(6) 0.047(3) 0.086(5) -0.019(3) 0.054(4) 0.000(4)
C3 0.211(9) 0.054(4) 0.088(5) 0.011(3) 0.118(6) 0.034(5)
C4A 0.066(7) 0.031(5) 0.058(6) 0.003(4) 0.027(5) -0.012(4)
C4B 0.066(7) 0.031(5) 0.058(6) 0.003(4) 0.027(5) -0.012(4)
C5A 0.105(8) 0.043(4) 0.050(5) 0.013(4) 0.030(6) -0.005(6)
C5B 0.105(8) 0.043(4) 0.050(5) 0.013(4) 0.030(6) -0.005(6)
C6A 0.091(7) 0.136(10) 0.054(5) -0.024(6) 0.047(5) -0.065(7)
C6B 0.091(7) 0.136(10) 0.054(5) -0.024(6) 0.047(5) -0.065(7)
C7A 0.070(9) 0.055(6) 0.043(6) 0.013(4) 0.036(6) -0.011(5)
C7B 0.055(10) 0.061(8) 0.040(7) 0.016(6) 0.027(7) -0.020(7)
C8A 0.13(2) 0.085(14) 0.042(14) 0.022(8) 0.048(14) 0.026(12)
C8B 0.13(2) 0.085(14) 0.042(14) 0.022(8) 0.048(14) 0.026(12)
C9A 0.082(17) 0.055(10) 0.049(7) 0.019(6) 0.034(7) -0.004(10)
C9B 0.082(17) 0.055(10) 0.049(7) 0.019(6) 0.034(7) -0.004(10)
C10 0.036(2) 0.049(3) 0.023(2) -0.0054(18) 0.0186(18) -0.0063(19)
C11 0.064(3) 0.056(3) 0.044(3) -0.017(2) 0.037(3) -0.009(3)
C12 0.056(3) 0.049(3) 0.033(2) 0.008(2) 0.025(2) -0.003(2)
C13 0.031(2) 0.063(3) 0.021(2) 0.002(2) 0.0058(18) 0.004(2)
C14 0.048(3) 0.068(4) 0.047(3) -0.019(3) 0.025(2) -0.012(3)
C15 0.076(4) 0.068(4) 0.055(3) 0.025(3) 0.029(3) 0.020(3)
C16A 0.041(4) 0.053(4) 0.073(3) 0.010(3) 0.029(4) 0.010(3)
C16B 0.041(4) 0.053(4) 0.073(3) 0.010(3) 0.029(4) 0.010(3)
C17A 0.073(8) 0.046(6) 0.163(15) 0.011(8) 0.067(10) 0.022(6)
C17B 0.041(4) 0.053(4) 0.073(3) 0.010(3) 0.029(4) 0.010(3)
C18A 0.082(10) 0.128(15) 0.100(13) -0.050(11) 0.000(9) 0.028(10)
C18B 0.041(4) 0.053(4) 0.073(3) 0.010(3) 0.029(4) 0.010(3)
C19A 0.044(6) 0.140(14) 0.096(10) 0.053(10) 0.046(7) 0.028(7)
C19B 0.037(5) 0.051(6) 0.058(7) -0.011(5) 0.034(5) -0.010(5)
C20A 0.101(10) 0.203(17) 0.063(8) -0.007(9) 0.031(7) 0.061(11)
C20B 0.029(5) 0.070(8) 0.041(6) -0.018(5) 0.016(5) 0.005(5)
C21A 0.101(10) 0.203(17) 0.063(8) -0.007(9) 0.031(7) 0.061(11)
C21B 0.058(8) 0.064(8) 0.037(6) -0.013(6) 0.029(6) -0.001(6)
C22 0.069(4) 0.043(3) 0.074(4) -0.030(3) 0.043(3) -0.012(3)
C23 0.105(5) 0.118(6) 0.077(5) -0.069(4) 0.066(4) -0.057(5)
C24 0.092(5) 0.031(3) 0.135(7) -0.003(4) 0.055(5) -0.012(3)
C25 0.043(2) 0.039(2) 0.030(2) 0.0006(18) 0.015(2) 0.010(2)
C26 0.075(5) 0.056(4) 0.121(6) 0.042(4) 0.037(4) 0.009(3)
C27 0.042(3) 0.109(5) 0.066(4) 0.031(4) 0.027(3) 0.020(3)
C28 0.095(4) 0.144(5) 0.100(4) -0.026(4) 0.076(4) -0.030(3)
C29 0.093(5) 0.194(9) 0.103(6) -0.081(6) 0.072(5) -0.089(6)
C30 0.151(7) 0.188(9) 0.141(7) -0.099(7) 0.129(7) -0.109(7)

loop_
_atom_type_symbol
_atom_type_description
_atom_type_scat_dispersion_real
_atom_type_scat_dispersion_imag
_atom_type_scat_source
C C 0.0033 0.0016 'International Tables Vol C Tables 4.2.6.8 and 6.1.1.4'
H H 0.0000 0.0000 'International Tables Vol C Tables 4.2.6.8 and 6.1.1.4'
O O 0.0106 0.0060 'International Tables Vol C Tables 4.2.6.8 and 6.1.1.4'
Ti Ti 0.2776 0.4457 'International Tables Vol C Tables 4.2.6.8 and 6.1.1.4'

loop_
_geom_angle_atom_site_label_1
_geom_angle_atom_site_label_2
_geom_angle_atom_site_label_3
_geom_angle
_geom_angle_site_symmetry_1
_geom_angle_site_symmetry_3
O2 Ti1 O1 100.02(14) . .
O2 Ti1 O6 96.20(12) . .
O1 Ti1 O6 90.81(12) . .
O2 Ti1 O5 97.37(13) . .
O1 Ti1 O5 98.12(13) . .
O6 Ti1 O5 162.18(12) . .
O2 Ti1 O3 99.05(13) . .
O1 Ti1 O3 158.56(12) . .
O6 Ti1 O3 77.46(11) . .
O5 Ti1 O3 89.03(13) . .
O2 Ti1 O4 169.61(12) . .
O1 Ti1 O4 88.46(11) . .
O6 Ti1 O4 89.62(10) . .
O5 Ti1 O4 75.32(10) . .
O3 Ti1 O4 73.76(10) . .
O2 Ti1 Ti5 100.72(11) . .
O1 Ti1 Ti5 125.69(9) . .
O6 Ti1 Ti5 37.44(8) . .
O5 Ti1 Ti5 127.82(10) . .
O3 Ti1 Ti5 40.04(8) . .
O4 Ti1 Ti5 78.76(7) . .
O2 Ti1 Ti3 132.13(10) . .
O1 Ti1 Ti3 86.34(9) . .
O6 Ti1 Ti3 131.36(8) . .
O5 Ti1 Ti3 35.09(8) . .
O3 Ti1 Ti3 88.11(8) . .
O4 Ti1 Ti3 41.80(7) . .
Ti5 Ti1 Ti3 113.72(3) . .
O2 Ti1 Ti7 129.35(11) . .
O1 Ti1 Ti7 130.54(9) . .
O6 Ti1 Ti7 87.00(8) . .
O5 Ti1 Ti7 75.47(9) . .
O3 Ti1 Ti7 32.44(8) . .
O4 Ti1 Ti7 42.16(7) . .
Ti5 Ti1 Ti7 55.33(2) . .
Ti3 Ti1 Ti7 60.14(2) . .
O4 Ti2 O7 110.95(11) . .
O4 Ti2 O4 107.30(17) . 2_655
O7 Ti2 O4 110.53(11) . 2_655
O4 Ti2 O7 110.54(11) . 2_655
O7 Ti2 O7 106.60(16) . 2_655
O4 Ti2 O7 110.95(11) 2_655 2_655
O9 Ti3 O1 102.21(15) . 2_655
O9 Ti3 O8 96.26(13) . .
O1 Ti3 O8 90.02(12) 2_655 .
O9 Ti3 O5 97.38(14) . .
O1 Ti3 O5 97.78(13) 2_655 .
O8 Ti3 O5 162.47(12) . .
O9 Ti3 O10 97.64(14) . .
O1 Ti3 O10 157.68(12) 2_655 .
O8 Ti3 O10 77.67(11) . .
O5 Ti3 O10 89.63(13) . .
O9 Ti3 O4 168.72(14) . .
O1 Ti3 O4 87.69(11) 2_655 .
O8 Ti3 O4 89.05(10) . .
O5 Ti3 O4 75.68(11) . .
O10 Ti3 O4 73.72(10) . .
O9 Ti3 Ti9 99.82(11) . .
O1 Ti3 Ti9 124.87(10) 2_655 .
O8 Ti3 Ti9 37.52(8) . .
O5 Ti3 Ti9 128.46(10) . .
O10 Ti3 Ti9 40.17(8) . .
O4 Ti3 Ti9 78.41(7) . .
O9 Ti3 Ti1 132.41(11) . .
O1 Ti3 Ti1 85.62(9) 2_655 .
O8 Ti3 Ti1 130.95(8) . .
O5 Ti3 Ti1 35.25(8) . .
O10 Ti3 Ti1 88.52(8) . .
O4 Ti3 Ti1 42.02(7) . .
Ti9 Ti3 Ti1 113.87(3) . .
O9 Ti3 Ti7 127.87(12) . .
O1 Ti3 Ti7 129.85(9) 2_655 .
O8 Ti3 Ti7 87.25(8) . .
O5 Ti3 Ti7 75.68(10) . .
O10 Ti3 Ti7 32.45(7) . .
O4 Ti3 Ti7 42.23(7) . .
Ti9 Ti3 Ti7 55.54(2) . .
Ti1 Ti3 Ti7 60.29(2) . .
O11 Ti4 O21 97.46(12) . 2_655
O11 Ti4 O12 99.57(13) . .
O21 Ti4 O12 110.53(12) 2_655 .
O11 Ti4 O6 100.49(12) . .
O21 Ti4 O6 157.63(11) 2_655 .
O12 Ti4 O6 79.55(12) . .
O11 Ti4 O8 99.14(13) . 2_655
O21 Ti4 O8 79.16(11) 2_655 2_655
O12 Ti4 O8 157.52(11) . 2_655
O6 Ti4 O8 84.88(12) . 2_655
O11 Ti4 O7 168.62(12) . .
O21 Ti4 O7 75.74(10) 2_655 .
O12 Ti4 O7 74.89(10) . .
O6 Ti4 O7 88.40(10) . .
O8 Ti4 O7 88.65(10) 2_655 .
O11 Ti4 Ti5 103.10(10) . .
O21 Ti4 Ti5 146.94(9) 2_655 .
O12 Ti4 Ti5 40.86(8) . .
O6 Ti4 Ti5 38.70(8) . .
O8 Ti4 Ti5 121.87(8) 2_655 .
O7 Ti4 Ti5 79.39(7) . .
O11 Ti4 Ti9 101.30(10) . 2_655
O21 Ti4 Ti9 40.44(8) 2_655 2_655
O12 Ti4 Ti9 146.16(9) . 2_655
O6 Ti4 Ti9 121.85(9) . 2_655
O8 Ti4 Ti9 38.73(8) 2_655 2_655
O7 Ti4 Ti9 79.58(7) . 2_655
Ti5 Ti4 Ti9 151.54(3) . 2_655
O11 Ti4 Ti8 130.21(10) . 2_655
O21 Ti4 Ti8 35.44(8) 2_655 2_655
O12 Ti4 Ti8 89.28(8) . 2_655
O6 Ti4 Ti8 129.28(8) . 2_655
O8 Ti4 Ti8 88.12(8) 2_655 2_655
O7 Ti4 Ti8 41.18(6) . 2_655
Ti5 Ti4 Ti8 114.41(3) . 2_655
Ti9 Ti4 Ti8 56.94(2) 2_655 2_655
O11 Ti4 Ti6 130.81(11) . .
O21 Ti4 Ti6 90.25(8) 2_655 .
O12 Ti4 Ti6 34.14(8) . .
O6 Ti4 Ti6 88.07(8) . .
O8 Ti4 Ti6 129.98(8) 2_655 .
O7 Ti4 Ti6 41.62(6) . .
Ti5 Ti4 Ti6 56.74(2) . .
Ti9 Ti4 Ti6 114.87(3) 2_655 .
Ti8 Ti4 Ti6 59.63(2) 2_655 .
O13 Ti5 O6 124.82(14) . .
O13 Ti5 O14 120.57(14) . .
O6 Ti5 O14 114.51(12) . .
O13 Ti5 O3 107.18(14) . .
O6 Ti5 O3 82.69(12) . .
O14 Ti5 O3 82.07(12) . .
O13 Ti5 O12 101.84(13) . .
O6 Ti5 O12 81.52(12) . .
O14 Ti5 O12 82.56(11) . .
O3 Ti5 O12 150.97(11) . .
O13 Ti5 Ti7 122.12(10) . .
O6 Ti5 Ti7 100.56(8) . .
O14 Ti5 Ti7 41.86(9) . .
O3 Ti5 Ti7 40.21(8) . .
O12 Ti5 Ti7 120.27(8) . .
O13 Ti5 Ti4 120.61(10) . .
O6 Ti5 Ti4 41.37(9) . .
O14 Ti5 Ti4 100.60(9) . .
O3 Ti5 Ti4 120.09(9) . .
O12 Ti5 Ti4 40.15(8) . .
Ti7 Ti5 Ti4 117.16(3) . .
O13 Ti5 Ti6 119.05(12) . .
O6 Ti5 Ti6 100.35(9) . .
O14 Ti5 Ti6 40.17(9) . .
O3 Ti5 Ti6 118.16(9) . .
O12 Ti5 Ti6 42.39(8) . .
Ti7 Ti5 Ti6 79.60(3) . .
Ti4 Ti5 Ti6 67.90(2) . .
O13 Ti5 Ti1 126.63(12) . .
O6 Ti5 Ti1 39.98(8) . .
O14 Ti5 Ti1 100.22(9) . .
O3 Ti5 Ti1 42.73(9) . .
O12 Ti5 Ti1 117.24(8) . .
Ti7 Ti5 Ti1 67.66(3) . .
Ti4 Ti5 Ti1 78.83(3) . .
Ti6 Ti5 Ti1 114.32(3) . .
O15 Ti6 O16 101.85(13) . .
O15 Ti6 O14 95.99(13) . .
O16 Ti6 O14 89.42(12) . .
O15 Ti6 O19 98.67(13) . 2_655
O16 Ti6 O19 97.23(12) . 2_655
O14 Ti6 O19 162.28(12) . 2_655
O15 Ti6 O12 98.11(13) . .
O16 Ti6 O12 157.49(12) . .
O14 Ti6 O12 78.18(11) . .
O19 Ti6 O12 89.90(11) 2_655 .
O15 Ti6 O7 169.03(12) . .
O16 Ti6 O7 87.87(10) . .
O14 Ti6 O7 89.10(11) . .
O19 Ti6 O7 74.82(10) 2_655 .
O12 Ti6 O7 73.38(10) . .
O15 Ti6 Ti5 99.45(11) . .
O16 Ti6 Ti5 124.82(9) . .
O14 Ti6 Ti5 37.91(8) . .
O19 Ti6 Ti5 128.78(9) 2_655 .
O12 Ti6 Ti5 40.27(8) . .
O7 Ti6 Ti5 78.68(7) . .
O15 Ti6 Ti8 133.35(11) . 2_655
O16 Ti6 Ti8 86.11(9) . 2_655
O14 Ti6 Ti8 130.30(8) . 2_655
O19 Ti6 Ti8 34.82(8) 2_655 2_655
O12 Ti6 Ti8 87.73(8) . 2_655
O7 Ti6 Ti8 41.32(7) . 2_655
Ti5 Ti6 Ti8 113.40(3) . 2_655
O15 Ti6 Ti4 128.18(10) . .
O16 Ti6 Ti4 129.95(9) . .
O14 Ti6 Ti4 87.17(8) . .
O19 Ti6 Ti4 75.95(8) 2_655 .
O12 Ti6 Ti4 32.03(8) . .
O7 Ti6 Ti4 42.19(6) . .
Ti5 Ti6 Ti4 55.37(2) . .
Ti8 Ti6 Ti4 59.96(2) 2_655 .
O17 Ti7 O10 99.07(13) . .
O17 Ti7 O3 99.64(13) . .
O10 Ti7 O3 110.80(13) . .
O17 Ti7 O14 98.96(13) . .
O10 Ti7 O14 157.06(12) . .
O3 Ti7 O14 79.91(12) . .
O17 Ti7 O18 98.77(13) . .
O10 Ti7 O18 79.40(12) . .
O3 Ti7 O18 157.13(11) . .
O14 Ti7 O18 83.92(11) . .
O17 Ti7 O4 170.52(14) . .
O10 Ti7 O4 75.38(10) . .
O3 Ti7 O4 75.69(11) . .
O14 Ti7 O4 88.43(10) . .
O18 Ti7 O4 87.86(10) . .
O17 Ti7 Ti5 102.24(10) . .
O10 Ti7 Ti5 146.94(9) . .
O3 Ti7 Ti5 40.79(9) . .
O14 Ti7 Ti5 39.12(8) . .
O18 Ti7 Ti5 121.32(8) . .
O4 Ti7 Ti5 79.76(7) . .
O17 Ti7 Ti9 101.92(10) . .
O10 Ti7 Ti9 40.68(9) . .
O3 Ti7 Ti9 146.63(10) . .
O14 Ti7 Ti9 120.96(8) . .
O18 Ti7 Ti9 38.72(8) . .
O4 Ti7 Ti9 79.01(7) . .
Ti5 Ti7 Ti9 151.16(3) . .
O17 Ti7 Ti3 131.41(11) . .
O10 Ti7 Ti3 34.88(8) . .
O3 Ti7 Ti3 89.76(9) . .
O14 Ti7 Ti3 129.63(8) . .
O18 Ti7 Ti3 88.19(8) . .
O4 Ti7 Ti3 41.50(7) . .
Ti5 Ti7 Ti3 114.80(3) . .
Ti9 Ti7 Ti3 56.91(2) . .
O17 Ti7 Ti1 132.05(11) . .
O10 Ti7 Ti1 89.98(9) . .
O3 Ti7 Ti1 34.93(9) . .
O14 Ti7 Ti1 88.43(8) . .
O18 Ti7 Ti1 129.17(8) . .
O4 Ti7 Ti1 41.64(7) . .
Ti5 Ti7 Ti1 57.02(2) . .
Ti9 Ti7 Ti1 114.49(3) . .
Ti3 Ti7 Ti1 59.57(2) . .
O20 Ti8 O16 102.28(13) . .
O20 Ti8 O18 95.42(13) . .
O16 Ti8 O18 90.27(12) . .
O20 Ti8 O19 96.82(13) . .
O16 Ti8 O19 97.88(12) . .
O18 Ti8 O19 163.49(12) . .
O20 Ti8 O21 95.75(12) . .
O16 Ti8 O21 159.16(12) . .
O18 Ti8 O21 77.59(11) . .
O19 Ti8 O21 90.18(11) . .
O20 Ti8 O7 167.06(11) . 2_655
O16 Ti8 O7 89.31(11) . 2_655
O18 Ti8 O7 90.20(10) . 2_655
O19 Ti8 O7 75.65(10) . 2_655
O21 Ti8 O7 74.05(9) . 2_655
O20 Ti8 Ti9 98.17(10) . .
O16 Ti8 Ti9 125.55(9) . .
O18 Ti8 Ti9 37.58(7) . .
O19 Ti8 Ti9 129.03(9) . .
O21 Ti8 Ti9 40.03(8) . .
O7 Ti8 Ti9 79.28(7) 2_655 .
O20 Ti8 Ti6 131.78(10) . 2_655
O16 Ti8 Ti6 87.32(9) . 2_655
O18 Ti8 Ti6 132.10(8) . 2_655
O19 Ti8 Ti6 35.01(8) . 2_655
O21 Ti8 Ti6 88.41(8) . 2_655
O7 Ti8 Ti6 41.97(7) 2_655 2_655
Ti9 Ti8 Ti6 114.30(3) . 2_655
O20 Ti8 Ti4 126.08(9) . 2_655
O16 Ti8 Ti4 131.60(9) . 2_655
O18 Ti8 Ti4 87.40(8) . 2_655
O19 Ti8 Ti4 76.44(8) . 2_655
O21 Ti8 Ti4 32.49(7) . 2_655
O7 Ti8 Ti4 42.40(6) 2_655 2_655
Ti9 Ti8 Ti4 55.57(2) . 2_655
Ti6 Ti8 Ti4 60.42(2) 2_655 2_655
O22 Ti9 O8 122.21(14) . .
O22 Ti9 O18 123.03(14) . .
O8 Ti9 O18 114.73(11) . .
O22 Ti9 O21 105.82(13) . .
O8 Ti9 O21 81.73(12) . .
O18 Ti9 O21 83.33(11) . .
O22 Ti9 O10 102.69(13) . .
O8 Ti9 O10 82.62(12) . .
O18 Ti9 O10 81.79(12) . .
O21 Ti9 O10 151.48(11) . .
O22 Ti9 Ti7 120.44(11) . .
O8 Ti9 Ti7 100.40(8) . .
O18 Ti9 Ti7 41.75(9) . .
O21 Ti9 Ti7 120.89(8) . .
O10 Ti9 Ti7 40.04(8) . .
O22 Ti9 Ti4 122.42(11) . 2_655
O8 Ti9 Ti4 41.96(9) . 2_655
O18 Ti9 Ti4 100.60(8) . 2_655
O21 Ti9 Ti4 39.78(8) . 2_655
O10 Ti9 Ti4 120.46(9) . 2_655
Ti7 Ti9 Ti4 117.12(3) . 2_655
O22 Ti9 Ti3 121.41(12) . .
O8 Ti9 Ti3 39.92(8) . .
O18 Ti9 Ti3 100.26(9) . .
O21 Ti9 Ti3 117.58(8) . .
O10 Ti9 Ti3 42.72(9) . .
Ti7 Ti9 Ti3 67.55(3) . .
Ti4 Ti9 Ti3 79.31(3) 2_655 .
O22 Ti9 Ti8 124.63(12) . .
O8 Ti9 Ti8 100.25(9) . .
O18 Ti9 Ti8 40.12(8) . .
O21 Ti9 Ti8 43.23(8) . .
O10 Ti9 Ti8 117.61(8) . .
Ti7 Ti9 Ti8 79.24(3) . .
Ti4 Ti9 Ti8 67.49(2) 2_655 .
Ti3 Ti9 Ti8 113.96(3) . .
Ti1 O1 Ti3 151.93(17) . 2_655
C1 O2 Ti1 135.9(3) . .
Ti7 O3 Ti5 99.01(14) . .
Ti7 O3 Ti1 112.63(13) . .
Ti5 O3 Ti1 97.23(12) . .
Ti2 O4 Ti3 120.61(13) . .
Ti2 O4 Ti1 119.13(12) . .
Ti3 O4 Ti1 96.18(10) . .
Ti2 O4 Ti7 122.43(13) . .
Ti3 O4 Ti7 96.27(10) . .
Ti1 O4 Ti7 96.20(10) . .
C4B O5 C4A 36.6(6) . .
C4B O5 Ti3 132.2(6) . .
C4A O5 Ti3 118.6(5) . .
C4B O5 Ti1 114.7(6) . .
C4A O5 Ti1 128.1(5) . .
Ti3 O5 Ti1 109.66(13) . .
Ti5 O6 Ti1 102.58(12) . .
Ti5 O6 Ti4 99.93(13) . .
Ti1 O6 Ti4 145.66(15) . .
Ti2 O7 Ti8 119.75(12) . 2_655
Ti2 O7 Ti6 120.40(12) . .
Ti8 O7 Ti6 96.71(10) 2_655 .
Ti2 O7 Ti4 121.53(13) . .
Ti8 O7 Ti4 96.42(9) 2_655 .
Ti6 O7 Ti4 96.20(9) . .
Ti9 O8 Ti3 102.56(13) . .
Ti9 O8 Ti4 99.31(13) . 2_655
Ti3 O8 Ti4 145.97(14) . 2_655
C7A O9 C7B 37.4(6) . .
C7A O9 Ti3 164.2(5) . .
C7B O9 Ti3 142.0(7) . .
Ti7 O10 Ti9 99.29(13) . .
Ti7 O10 Ti3 112.67(13) . .
Ti9 O10 Ti3 97.11(12) . .
C10 O11 Ti4 149.0(3) . .
Ti4 O12 Ti5 98.99(13) . .
Ti4 O12 Ti6 113.83(12) . .
Ti5 O12 Ti6 97.34(11) . .
C13 O13 Ti5 147.6(3) . .
Ti5 O14 Ti6 101.92(12) . .
Ti5 O14 Ti7 99.02(13) . .
Ti6 O14 Ti7 147.14(14) . .
C16B O15 C16A 8(2) . .
C16B O15 Ti6 151.7(16) . .
C16A O15 Ti6 145.5(11) . .
Ti8 O16 Ti6 151.61(17) . .
C19B O17 C19A 52.5(7) . .
C19B O17 Ti7 159.0(5) . .
C19A O17 Ti7 143.9(6) . .
Ti9 O18 Ti8 102.29(12) . .
Ti9 O18 Ti7 99.53(13) . .
Ti8 O18 Ti7 145.73(14) . .
C22 O19 Ti8 120.9(3) . .
C22 O19 Ti6 128.5(3) . 2_655
Ti8 O19 Ti6 110.18(12) . 2_655
C25 O20 Ti8 136.8(3) . .
Ti4 O21 Ti9 99.79(13) 2_655 .
Ti4 O21 Ti8 112.07(12) 2_655 .
Ti9 O21 Ti8 96.74(11) . .
C28 O22 Ti9 153.3(3) . .
O2 C1 C2 109.8(5) . .
O2 C1 C3 108.7(4) . .
C2 C1 C3 116.7(6) . .
C6A C4A O5 109.5(10) . .
C6A C4A C5A 120.8(10) . .
O5 C4A C5A 115.8(9) . .
O5 C4B C5B 104.7(10) . .
O5 C4B C6B 117.4(10) . .
C5B C4B C6B 108.7(12) . .
O9 C7A C8A 116.6(17) . .
O9 C7A C9A 110.5(16) . .
C8A C7A C9A 102(2) . .
O9 C7B C9B 107(3) . .
O9 C7B C8B 102.4(17) . .
C9B C7B C8B 122(3) . .
O11 C10 C12 108.9(4) . .
O11 C10 C11 108.5(4) . .
C12 C10 C11 112.7(4) . .
O13 C13 C14 109.5(4) . .
O13 C13 C15 108.2(4) . .
C14 C13 C15 111.6(4) . .
C18A C16A O15 110(2) . .
C18A C16A C17A 108(2) . .
O15 C16A C17A 105.6(11) . .
O15 C16B C17B 116(2) . .
O15 C16B C18B 107(2) . .
C17B C16B C18B 108(2) . .
C20A C19A O17 118.1(13) . .
C20A C19A C21A 107.6(12) . .
O17 C19A C21A 109.9(10) . .
O17 C19B C20B 112.1(8) . .
O17 C19B C21B 103.3(7) . .
C20B C19B C21B 112.8(9) . .
O19 C22 C24 109.7(5) . .
O19 C22 C23 110.0(5) . .
C24 C22 C23 117.2(5) . .
O20 C25 C26 108.1(4) . .
O20 C25 C27 109.5(4) . .
C26 C25 C27 113.3(5) . .
O22 C28 C30 113.0(6) . .
O22 C28 C29 112.0(5) . .
C30 C28 C29 117.1(7) . .

loop_
_geom_bond_atom_site_label_1
_geom_bond_atom_site_label_2
_geom_bond_distance
_geom_bond_site_symmetry_2
Ti1 O2 1.792(3) .
Ti1 O1 1.808(3) .
Ti1 O6 1.983(3) .
Ti1 O5 2.020(3) .
Ti1 O3 2.060(3) .
Ti1 O4 2.220(3) .
Ti1 Ti5 3.0117(11) .
Ti1 Ti3 3.2966(10) .
Ti1 Ti7 3.3207(11) .
Ti2 O4 1.816(3) .
Ti2 O7 1.816(2) .
Ti2 O4 1.816(3) 2_655
Ti2 O7 1.816(2) 2_655
Ti3 O9 1.779(3) .
Ti3 O1 1.834(3) 2_655
Ti3 O8 1.976(3) .
Ti3 O5 2.013(3) .
Ti3 O10 2.055(3) .
Ti3 O4 2.210(3) .
Ti3 Ti9 3.0055(11) .
Ti3 Ti7 3.3156(10) .
Ti4 O11 1.768(3) .
Ti4 O21 1.920(3) 2_655
Ti4 O12 1.930(3) .
Ti4 O6 1.983(3) .
Ti4 O8 2.004(3) 2_655
Ti4 O7 2.248(2) .
Ti4 Ti5 2.9557(10) .
Ti4 Ti9 2.9581(10) 2_655
Ti4 Ti8 3.3130(10) 2_655
Ti4 Ti6 3.3282(10) .
Ti5 O13 1.781(3) .
Ti5 O6 1.876(3) .
Ti5 O14 1.886(3) .
Ti5 O3 1.953(3) .
Ti5 O12 1.958(3) .
Ti5 Ti7 2.9526(10) .
Ti5 Ti6 3.0036(10) .
Ti6 O15 1.777(3) .
Ti6 O16 1.832(3) .
Ti6 O14 1.980(3) .
Ti6 O19 2.018(3) 2_655
Ti6 O12 2.042(3) .
Ti6 O7 2.223(3) .
Ti6 Ti8 3.3021(10) 2_655
Ti7 O17 1.772(3) .
Ti7 O10 1.928(3) .
Ti7 O3 1.930(3) .
Ti7 O14 1.995(3) .
Ti7 O18 1.997(3) .
Ti7 O4 2.242(3) .
Ti7 Ti9 2.9580(10) .
Ti8 O20 1.790(3) .
Ti8 O16 1.816(3) .
Ti8 O18 1.982(3) .
Ti8 O19 2.008(3) .
Ti8 O21 2.073(3) .
Ti8 O7 2.195(3) 2_655
Ti8 Ti9 3.0058(10) .
Ti8 Ti6 3.3021(10) 2_655
Ti8 Ti4 3.3130(10) 2_655
Ti9 O22 1.787(3) .
Ti9 O8 1.875(3) .
Ti9 O18 1.876(3) .
Ti9 O21 1.947(3) .
Ti9 O10 1.954(3) .
Ti9 Ti4 2.9579(10) 2_655
O1 Ti3 1.834(3) 2_655
O2 C1 1.437(5) .
O5 C4B 1.435(5) .
O5 C4A 1.440(5) .
O7 Ti8 2.195(3) 2_655
O8 Ti4 2.004(3) 2_655
O9 C7A 1.413(5) .
O9 C7B 1.416(13) .
O11 C10 1.419(5) .
O13 C13 1.423(5) .
O15 C16B 1.32(3) .
O15 C16A 1.49(2) .
O17 C19B 1.408(5) .
O17 C19A 1.425(5) .
O19 C22 1.449(5) .
O19 Ti6 2.018(3) 2_655
O20 C25 1.426(5) .
O21 Ti4 1.920(3) 2_655
O22 C28 1.414(7) .
C1 C2 1.473(8) .
C1 C3 1.488(8) .
C4A C6A 1.415(17) .
C4A C5A 1.487(17) .
C4B C5B 1.482(17) .
C4B C6B 1.489(19) .
C7A C8A 1.45(4) .
C7A C9A 1.48(5) .
C7B C9B 1.56(8) .
C7B C8B 1.60(6) .
C10 C12 1.504(6) .
C10 C11 1.515(6) .
C13 C14 1.502(7) .
C13 C15 1.521(8) .
C16A C18A 1.39(3) .
C16A C17A 1.59(3) .
C16B C17B 1.39(4) .
C16B C18B 1.68(3) .
C19A C20A 1.366(19) .
C19A C21A 1.57(2) .
C19B C20B 1.409(15) .
C19B C21B 1.558(15) .
C22 C24 1.491(9) .
C22 C23 1.501(9) .
C25 C26 1.483(7) .
C25 C27 1.494(7) .
C28 C30 1.423(5) .
C28 C29 1.476(5) .
